data_7204009
loop_
_publ_author_name
'Rodgers, Jennifer A.'
'Harrison, William T. A.'

_publ_section_title
;
 H3N(CH2)6NH3&#x00B7;Zn4(PO4)2(HPO4)2&#x00B7;3H2O: a novel
 three-dimensional zinc phosphate framework containing 5- and 20-rings
;
_journal_issue 12
_journal_name_full 'Journal of Materials Chemistry'
_journal_page_first 2853
_journal_paper_doi 10.1039/b004994h
_journal_volume 10
_journal_year 2000
_chemical_compound_source
;
hydrothermal reaction
;
_chemical_formula_moiety ' C6 H26 Zn4 P4 O18.94 N2 '
_chemical_formula_sum 'C6 H26 N2 O18.94 P4 Zn4'
_chemical_formula_weight 815.69
_chemical_melting_point 'decomposes before melting'
_chemical_name_systematic
;
?
;
_space_group_IT_number 2
_symmetry_cell_setting triclinic
_symmetry_space_group_name_Hall '-P 1'
_symmetry_space_group_name_H-M 'P -1'
_atom_sites_solution_hydrogens geom
_atom_sites_solution_primary direct
_atom_sites_solution_secondary difmap
_audit_creation_date 00-05-02
_audit_creation_method CRYSTALS_ver_07-07-97
_cell_angle_alpha 97.869(2)
_cell_angle_beta 93.302(2)
_cell_angle_gamma 91.828(2)
_cell_formula_units_Z 2
_cell_length_a 5.2016(4)
_cell_length_b 13.6024(11)
_cell_length_c 17.2394(13)
_cell_measurement_reflns_used 1337
_cell_measurement_temperature 298
_cell_measurement_theta_max 24.54
_cell_measurement_theta_min 2.65
_cell_volume 1205.29(16)
_diffrn_ambient_temperature 298
_diffrn_measurement_method \w/2\q
_diffrn_radiation_type 'Mo K\a'
_diffrn_radiation_wavelength 0.71073
_diffrn_reflns_av_R_equivalents 0.05
_diffrn_reflns_number 6986
_diffrn_reflns_theta_max 27.5
_diffrn_reflns_theta_min 1.00
_diffrn_standards_decay_% 0.00
_exptl_absorpt_coefficient_mu 4.28
_exptl_absorpt_correction_T_max 0.928
_exptl_absorpt_correction_T_min 0.785
_exptl_absorpt_correction_type multi-scan
_exptl_absorpt_process_details SADABS
_exptl_crystal_colour ' colourless '
_exptl_crystal_density_diffrn 2.25
_exptl_crystal_density_meas ?
_exptl_crystal_description 'needle '
_exptl_crystal_F_000 801.73
_exptl_crystal_size_max 0.50
_exptl_crystal_size_mid 0.05
_exptl_crystal_size_min 0.05
_refine_diff_density_max 0.67
_refine_diff_density_min -0.67
_refine_ls_extinction_coef 28.8(61)
_refine_ls_extinction_method 'Larson 1970 Crystallographic Computing eq 22'
_refine_ls_goodness_of_fit_obs 1.0589
_refine_ls_hydrogen_treatment constr
_refine_ls_matrix_type full
_refine_ls_number_parameters 321
_refine_ls_number_reflns 2385
_refine_ls_R_factor_obs 0.0436
_refine_ls_shift/su_max 0.002422
_refine_ls_structure_factor_coef F
_refine_ls_weighting_details
;
 Chebychev polynomial with   3 parameters (Carruthers & Watkin, 1979)
 0.565E-01 0.690E-01 0.266E-01
;
_refine_ls_weighting_scheme calc
_refine_ls_wR_factor_obs 0.0535
_reflns_limit_h_max 6
_reflns_limit_h_min -6
_reflns_limit_k_max 16
_reflns_limit_k_min -16
_reflns_limit_l_max 20
_reflns_limit_l_min 0
_reflns_number_observed 2385
_reflns_number_total 4213
_reflns_observed_criterion >2.00\s(I)
_cod_data_source_file b004994h.txt
_cod_data_source_block jenny20
_cod_depositor_comments
;
The following automatic conversions were performed:
'_symmetry_cell_setting' value 'Triclinic ' changed to 'triclinic'
according to '/home/saulius/struct/CIF-dictionaries/cif_core.dic'
dictionary named 'cif_core.dic' version 2.4.1 from 2010-06-29.

Automatic conversion script
Id: cif_fix_enum 1527 2010-12-29 10:47:43Z saulius 
;
_cod_original_cell_volume 1205.3
_cod_original_sg_symbol_H-M 'P -1 '
_cod_original_formula_sum ' C6 H26 Zn4 P4 O18.94 N2 '
_cod_database_code 7204009

loop_
_symmetry_equiv_pos_as_xyz
x,y,z
-x,-y,-z

loop_
_atom_site_aniso_label
_atom_site_aniso_U_11
_atom_site_aniso_U_22
_atom_site_aniso_U_33
_atom_site_aniso_U_23
_atom_site_aniso_U_13
_atom_site_aniso_U_12
Zn1 0.0124(6) 0.0180(6) 0.0149(6) 0.0014(5) -0.0002(5) 0.0008(5)
Zn2 0.0159(6) 0.0156(6) 0.0174(6) 0.0038(5) 0.0011(5) 0.0010(5)
Zn3 0.0136(6) 0.0134(6) 0.0184(6) 0.0014(5) 0.0003(5) -0.0001(5)
Zn4 0.0168(6) 0.0226(7) 0.0172(7) -0.0017(5) 0.0020(5) -0.0007(5)
P1 0.0128(13) 0.0170(13) 0.0117(13) -0.002(1) 0.000(1) -0.000(1)
P2 0.0135(12) 0.0126(13) 0.0141(13) 0.002(1) 0.002(1) 0.000(1)
P3 0.0127(12) 0.0165(13) 0.0178(13) 0.003(1) 0.003(1) -0.001(1)
P4 0.0166(13) 0.0200(14) 0.0167(14) 0.0013(11) 0.0027(11) 0.0021(11)
O1 0.019(4) 0.014(4) 0.027(4) -0.007(3) -0.009(3) -0.006(3)
O2 0.009(3) 0.044(5) 0.016(4) -0.005(3) 0.002(3) 0.005(3)
O3 0.017(4) 0.017(4) 0.029(4) 0.003(3) -0.001(3) 0.001(3)
O4 0.015(3) 0.019(4) 0.015(4) 0.004(3) 0.002(3) 0.005(3)
O5 0.011(4) 0.032(4) 0.024(4) 0.002(3) 0.004(3) 0.001(3)
O6 0.027(4) 0.013(4) 0.026(4) 0.000(3) -0.003(3) -0.003(3)
O7 0.038(5) 0.028(4) 0.014(4) 0.004(3) 0.005(3) 0.007(3)
O8 0.014(4) 0.032(4) 0.024(4) 0.007(3) -0.003(3) -0.004(3)
O9 0.021(4) 0.012(4) 0.021(4) 0.003(3) 0.004(3) -0.000(3)
O10 0.026(4) 0.014(4) 0.022(4) -0.001(3) -0.003(3) -0.000(3)
O11 0.033(4) 0.034(5) 0.021(4) 0.001(3) 0.011(3) 0.006(4)
O12 0.021(4) 0.032(4) 0.005(3) -0.005(3) 0.002(3) -0.002(3)
O13 0.014(4) 0.037(5) 0.031(4) -0.012(4) -0.000(3) -0.000(3)
O14 0.020(4) 0.039(5) 0.014(4) 0.002(3) -0.002(3) -0.005(3)
O15 0.025(4) 0.025(4) 0.024(4) 0.003(3) 0.009(3) -0.003(3)
O16 0.045(5) 0.031(5) 0.031(5) 0.006(4) -0.000(4) -0.001(4)
O17 0.060(8) 0.076(9) 0.141(12) 0.060(8) 0.013(7) -0.001(6)
O18 0.38(5) 0.113(18) 0.060(12) 0.051(11) 0.077(17) 0.08(2)
O19 0.82(12) 0.09(2) 0.091(19) 0.015(14) 0.05(3) -0.08(4)
N1 0.031(5) 0.028(5) 0.027(5) 0.004(4) 0.006(4) -0.005(4)
N2 0.034(6) 0.054(7) 0.035(6) -0.017(5) 0.002(5) 0.004(5)
C1 0.052(8) 0.028(7) 0.039(8) -0.000(6) -0.002(6) 0.011(6)
C2 0.085(13) 0.042(9) 0.073(12) -0.024(8) 0.04(1) -0.003(9)
C3 0.129(17) 0.021(7) 0.063(11) -0.010(7) 0.051(11) -0.010(9)
C4 0.065(11) 0.049(9) 0.062(11) 0.004(8) 0.023(9) -0.002(8)
C5 0.082(11) 0.040(8) 0.032(8) -0.003(6) 0.027(7) 0.006(8)
C6 0.038(8) 0.051(9) 0.040(8) 0.001(7) 0.006(6) 0.003(6)

loop_
_atom_site_label
_atom_site_fract_x
_atom_site_fract_y
_atom_site_fract_z
_atom_site_U_iso_or_equiv
_atom_site_occupancy
_atom_site_thermal_displace_type
Zn1 0.1636(2) 0.78326(9) 0.65329(7) 0.0152 1.0000 Uani
Zn2 -0.2046(2) 0.94654(9) 0.57309(7) 0.0161 1.0000 Uani
Zn3 0.2759(2) 0.62561(8) 0.49954(7) 0.0152 1.0000 Uani
Zn4 0.7800(2) 0.99650(9) 0.90352(7) 0.0193 1.0000 Uani
P1 0.6909(5) 0.87007(19) 0.73309(15) 0.0143 1.0000 Uani
P2 0.2490(5) 0.85279(18) 0.48966(15) 0.0134 1.0000 Uani
P3 -0.1872(5) 0.58769(19) 0.59311(15) 0.0155 1.0000 Uani
P4 0.7233(5) 0.8843(2) 1.05105(16) 0.0178 1.0000 Uani
O1 0.5040(13) 0.7804(5) 0.7012(4) 0.0214 1.0000 Uani
O2 -0.0381(13) 0.8269(6) 0.7393(4) 0.0235 1.0000 Uani
O3 0.0777(13) 0.6474(5) 0.5972(4) 0.0208 1.0000 Uani
O4 0.1189(12) 0.8674(5) 0.5698(4) 0.0158 1.0000 Uani
O5 -0.4649(13) 0.8758(6) 0.5008(4) 0.0223 1.0000 Uani
O6 -0.1108(14) 1.0814(5) 0.5623(4) 0.0226 1.0000 Uani
O7 -0.3203(15) 0.9485(6) 0.6785(4) 0.0260 1.0000 Uani
O8 0.6335(13) 0.6238(6) 0.5318(4) 0.0236 1.0000 Uani
O9 0.2049(13) 0.7438(5) 0.4516(4) 0.0178 1.0000 Uani
O10 0.1374(14) 0.5206(5) 0.4216(4) 0.0215 1.0000 Uani
O11 0.8299(16) 0.8917(6) 0.9715(4) 0.0292 1.0000 Uani
O12 0.6120(13) 0.9141(6) 0.8140(4) 0.0203 1.0000 Uani
O13 0.5623(14) 1.0984(6) 0.9491(5) 0.0290 1.0000 Uani
O14 1.1181(14) 1.0493(6) 0.8843(4) 0.0247 1.0000 Uani
O15 -0.2948(14) 0.6085(5) 0.6764(4) 0.0242 1.0000 Uani
O16 0.7448(17) 0.7723(6) 1.0666(5) 0.0357 1.0000 Uani
O17 0.205(2) 0.7307(9) 0.1273(8) 0.0879 1.12(4) Uani
O18 0.682(7) 0.9020(16) 0.262(1) 0.1781 0.91(5) Uani
O19 0.224(12) 0.8436(18) 0.2644(14) 0.3369 0.90(7) Uani
N1 0.7677(19) 0.1968(7) 0.1187(6) 0.0286 1.0000 Uani
N2 0.731(2) 0.7460(9) 0.3623(6) 0.0430 1.0000 Uani
C1 0.694(3) 0.3018(9) 0.1195(8) 0.0402 1.0000 Uani
C2 0.928(4) 0.3687(11) 0.1230(11) 0.0685 1.0000 Uani
C3 0.861(4) 0.480(1) 0.137(1) 0.0712 1.0000 Uani
C4 0.746(3) 0.5098(12) 0.217(1) 0.0581 1.0000 Uani
C5 0.784(3) 0.6170(11) 0.2484(8) 0.0512 1.0000 Uani
C6 0.650(3) 0.6429(11) 0.3237(8) 0.0437 1.0000 Uani
H1 0.6095(19) 0.1524(7) 0.1155(6) 0.089(15) 1.0000 Uiso
H2 0.8741(19) 0.1909(7) 0.1680(6) 0.089(15) 1.0000 Uiso
H3 0.8705(19) 0.1769(7) 0.0723(6) 0.089(15) 1.0000 Uiso
H4 0.641(2) 0.7624(9) 0.4119(6) 0.089(15) 1.0000 Uiso
H5 0.922(2) 0.7498(9) 0.3746(6) 0.089(15) 1.0000 Uiso
H6 0.685(2) 0.7945(9) 0.3256(6) 0.089(15) 1.0000 Uiso
H11 0.592(3) 0.3219(9) 0.1659(8) 0.085(15) 1.0000 Uiso
H12 0.588(3) 0.3079(9) 0.0703(8) 0.085(15) 1.0000 Uiso
H21 1.044(4) 0.3555(11) 0.1683(11) 0.119(15) 1.0000 Uiso
H22 1.018(4) 0.3540(11) 0.0733(11) 0.119(15) 1.0000 Uiso
H31 1.020(4) 0.523(1) 0.135(1) 0.104(15) 1.0000 Uiso
H32 0.731(4) 0.492(1) 0.095(1) 0.104(15) 1.0000 Uiso
H41 0.831(3) 0.4707(12) 0.255(1) 0.109(15) 1.0000 Uiso
H42 0.557(3) 0.4926(12) 0.211(1) 0.109(15) 1.0000 Uiso
H51 0.973(3) 0.6335(11) 0.2589(8) 0.096(15) 1.0000 Uiso
H52 0.713(3) 0.6569(11) 0.2081(8) 0.096(15) 1.0000 Uiso
H61 0.696(3) 0.5944(11) 0.3604(8) 0.090(15) 1.0000 Uiso
H62 0.459(3) 0.6391(11) 0.3115(8) 0.090(15) 1.0000 Uiso

loop_
_atom_type_symbol
_atom_type_scat_dispersion_real
_atom_type_scat_dispersion_imag
_atom_type_scat_Cromer_Mann_a1
_atom_type_scat_Cromer_Mann_b1
_atom_type_scat_Cromer_Mann_a2
_atom_type_scat_Cromer_Mann_b2
_atom_type_scat_Cromer_Mann_a3
_atom_type_scat_Cromer_Mann_b3
_atom_type_scat_Cromer_Mann_a4
_atom_type_scat_Cromer_Mann_b4
_atom_type_scat_Cromer_Mann_c
_atom_type_scat_source
'Zn  ' 0.2220 1.4310 14.0743 3.2655 7.0318 0.2333 5.1652 10.3163 2.4100 58.7097 1.3041 International_Tables_Vol_IV_Table_2.2B
'P   ' 0.0900 0.0950 6.4345 1.9067 4.1791 27.1570 1.7800 0.5260 1.4908 68.1645 1.1149 International_Tables_Vol_IV_Table_2.2B
'O   ' 0.0080 0.0060 3.0485 13.2771 2.2868 5.7011 1.5463 0.3239 0.8670 32.9089 0.2508 International_Tables_Vol_IV_Table_2.2B
'N   ' 0.0040 0.0030 12.2126 0.0057 3.1322 9.8933 2.0125 28.9975 1.1663 0.5826 -11.5290 International_Tables_Vol_IV_Table_2.2B
'C   ' 0.0020 0.0020 2.3100 20.8439 1.0200 10.2075 1.5886 0.5687 0.8650 51.6512 0.2156 International_Tables_Vol_IV_Table_2.2B
'H   ' 0.0000 0.0000 0.4930 10.5109 0.3229 26.1257 0.1402 3.1424 0.0408 57.7997 0.0030 International_Tables_Vol_IV_Table_2.2B

loop_
_geom_angle_atom_site_label_1
_geom_angle_site_symmetry_1
_geom_angle_atom_site_label_2
_geom_angle_site_symmetry_2
_geom_angle_atom_site_label_3
_geom_angle_site_symmetry_3
_geom_angle
_geom_angle_publ_flag
Zn3 . Zn1 . O1 . 94.4(2) yes
Zn3 . Zn1 . O2 . 151.3(2) yes
O1 . Zn1 . O2 . 103.5(3) yes
Zn3 . Zn1 . O3 . 35.7(2) yes
O1 . Zn1 . O3 . 106.7(3) yes
O2 . Zn1 . O3 . 116.3(3) yes
Zn3 . Zn1 . O4 . 79.27(19) yes
O1 . Zn1 . O4 . 116.7(3) yes
O2 . Zn1 . O4 . 111.1(3) yes
O3 . Zn1 . O4 . 103.0(3) yes
O4 . Zn2 . O5 . 108.5(3) yes
O4 . Zn2 . O6 . 108.3(3) yes
O5 . Zn2 . O6 . 119.0(3) yes
O4 . Zn2 . O7 . 105.9(3) yes
O5 . Zn2 . O7 . 107.9(3) yes
O6 . Zn2 . O7 . 106.5(3) yes
Zn1 . Zn3 . O3 . 35.1(2) yes
Zn1 . Zn3 . O8 . 92.0(2) yes
O3 . Zn3 . O8 . 107.7(3) yes
Zn1 . Zn3 . O9 . 79.0(2) yes
O3 . Zn3 . O9 . 102.2(3) yes
O8 . Zn3 . O9 . 110.6(3) yes
Zn1 . Zn3 . O10 . 146.4(2) yes
O3 . Zn3 . O10 . 114.6(3) yes
O8 . Zn3 . O10 . 117.6(3) yes
O9 . Zn3 . O10 . 102.8(3) yes
O11 . Zn4 . O12 . 97.7(3) yes
O11 . Zn4 . O13 . 111.7(3) yes
O12 . Zn4 . O13 . 112.5(3) yes
O11 . Zn4 . O14 . 107.8(3) yes
O12 . Zn4 . O14 . 113.7(3) yes
O13 . Zn4 . O14 . 112.3(3) yes
O1 . P1 . O2 1_655 105.8(4) yes
O1 . P1 . O7 1_655 110.5(4) yes
O2 1_655 P1 . O7 1_655 111.8(4) yes
O1 . P1 . O12 . 108.5(4) yes
O2 1_655 P1 . O12 . 110.4(4) yes
O7 1_655 P1 . O12 . 109.7(4) yes
O4 . P2 . O5 1_655 111.4(4) yes
O4 . P2 . O6 2_576 106.4(4) yes
O5 1_655 P2 . O6 2_576 113.1(4) yes
O4 . P2 . O9 . 109.0(4) yes
O5 1_655 P2 . O9 . 108.3(4) yes
O6 2_576 P2 . O9 . 108.5(4) yes
O3 . P3 . O8 1_455 108.6(4) yes
O3 . P3 . O10 2_566 108.3(4) yes
O8 1_455 P3 . O10 2_566 114.6(4) yes
O3 . P3 . O15 . 106.9(4) yes
O8 1_455 P3 . O15 . 111.1(4) yes
O10 2_566 P3 . O15 . 107.0(4) yes
O11 . P4 . O13 2_677 112.2(5) yes
O11 . P4 . O14 2_777 110.6(4) yes
O13 2_677 P4 . O14 2_777 113.6(4) yes
O11 . P4 . O16 . 107.3(4) yes
O13 2_677 P4 . O16 . 104.1(5) yes
O14 2_777 P4 . O16 . 108.5(5) yes
Zn1 . O1 . P1 . 127.8(4) yes
Zn1 . O2 . P1 1_455 125.7(4) yes
Zn1 . O3 . Zn3 . 109.2(3) yes
Zn1 . O3 . P3 . 127.2(4) yes
Zn3 . O3 . P3 . 115.6(4) yes
Zn1 . O4 . Zn2 . 114.9(3) yes
Zn1 . O4 . P2 . 125.7(4) yes
Zn2 . O4 . P2 . 116.2(4) yes
Zn2 . O5 . P2 1_455 142.3(4) yes
Zn2 . O6 . P2 2_576 126.9(4) yes
Zn2 . O7 . P1 1_455 130.5(5) yes
Zn3 . O8 . P3 1_655 141.5(5) yes
Zn3 . O9 . P2 . 127.2(4) yes
Zn3 . O10 . P3 2_566 132.3(5) yes
Zn4 . O11 . P4 . 128.7(5) yes
Zn4 . O12 . P1 . 135.3(4) yes
Zn4 . O13 . P4 2_677 136.7(5) yes
Zn4 . O14 . P4 2_777 120.4(4) yes
C1 . N1 . H1 . 110.0(7) no
C1 . N1 . H2 . 109.2(7) no
H1 . N1 . H2 . 109.476 no
C1 . N1 . H3 . 109.2(7) no
H1 . N1 . H3 . 109.475 no
H2 . N1 . H3 . 109.476 no
C6 . N2 . H4 . 110.0(7) no
C6 . N2 . H5 . 109.4(7) no
H4 . N2 . H5 . 109.476 no
C6 . N2 . H6 . 109.0(7) no
H4 . N2 . H6 . 109.477 no
H5 . N2 . H6 . 109.475 no
N1 . C1 . C2 . 110.6(12) yes
N1 . C1 . H11 . 109.3(7) no
C2 . C1 . H11 . 109.8(8) no
N1 . C1 . H12 . 109.3(7) no
C2 . C1 . H12 . 108.4(10) no
H11 . C1 . H12 . 109.467 no
C1 . C2 . C3 . 111.9(14) yes
C1 . C2 . H21 . 107.9(10) no
C3 . C2 . H21 . 107.6(11) no
C1 . C2 . H22 . 109.5(8) no
C3 . C2 . H22 . 110.5(8) no
H21 . C2 . H22 . 109.467 no
C2 . C3 . C4 . 113.0(13) yes
C2 . C3 . H31 . 109.4(10) no
C4 . C3 . H31 . 108.8(9) no
C2 . C3 . H32 . 107.8(11) no
C4 . C3 . H32 . 108.4(11) no
H31 . C3 . H32 . 109.467 no
C3 . C4 . C5 . 114.2(12) yes
C3 . C4 . H41 . 107.6(10) no
C5 . C4 . H41 . 107.9(10) no
C3 . C4 . H42 . 108.9(10) no
C5 . C4 . H42 . 108.6(10) no
H41 . C4 . H42 . 109.467 no
C4 . C5 . C6 . 111.6(13) yes
C4 . C5 . H51 . 109.2(10) no
C6 . C5 . H51 . 108.9(9) no
C4 . C5 . H52 . 108.4(10) no
C6 . C5 . H52 . 109.2(8) no
H51 . C5 . H52 . 109.466 no
N2 . C6 . C5 . 110.6(11) yes
N2 . C6 . H61 . 109.0(7) no
C5 . C6 . H61 . 109.2(8) no
N2 . C6 . H62 . 109.4(7) no
C5 . C6 . H62 . 109.1(9) no
H61 . C6 . H62 . 109.467 no

loop_
_geom_bond_atom_site_label_1
_geom_bond_site_symmetry_1
_geom_bond_atom_site_label_2
_geom_bond_site_symmetry_2
_geom_bond_distance
_geom_bond_publ_flag
Zn1 . Zn3 . 3.2660(16) yes
Zn1 . O1 . 1.914(7) yes
Zn1 . O2 . 1.905(7) yes
Zn1 . O3 . 1.990(7) yes
Zn1 . O4 . 1.966(7) yes
Zn2 . O4 . 2.026(6) yes
Zn2 . O5 . 1.926(7) yes
Zn2 . O6 . 1.919(7) yes
Zn2 . O7 . 1.943(7) yes
Zn3 . O3 . 2.017(7) yes
Zn3 . O8 . 1.912(7) yes
Zn3 . O9 . 1.942(7) yes
Zn3 . O10 . 1.914(7) yes
Zn4 . O11 . 1.980(8) yes
Zn4 . O12 . 1.926(7) yes
Zn4 . O13 . 1.930(7) yes
Zn4 . O14 . 1.942(7) yes
P1 . O1 . 1.553(7) yes
P1 . O2 1_655 1.548(7) yes
P1 . O7 1_655 1.517(8) yes
P1 . O12 . 1.525(7) yes
P2 . O4 . 1.564(7) yes
P2 . O5 1_655 1.507(7) yes
P2 . O6 2_576 1.519(8) yes
P2 . O9 . 1.542(7) yes
P3 . O3 . 1.570(7) yes
P3 . O8 1_455 1.512(8) yes
P3 . O10 2_566 1.494(7) yes
P3 . O15 . 1.565(7) yes
P4 . O11 . 1.522(8) yes
P4 . O13 2_677 1.511(8) yes
P4 . O14 2_777 1.520(7) yes
P4 . O16 . 1.589(9) yes
N1 . C1 . 1.489(15) yes
N1 . H1 . 1.000 no
N1 . H2 . 1.000 no
N1 . H3 . 1.000 no
N2 . C6 . 1.504(17) yes
N2 . H4 . 1.000 no
N2 . H5 . 1.000 no
N2 . H6 . 1.000 no
C1 . C2 . 1.49(2) yes
C1 . H11 . 1.000 no
C1 . H12 . 1.000 no
C2 . C3 . 1.56(2) yes
C2 . H21 . 1.000 no
C2 . H22 . 1.000 no
C3 . C4 . 1.53(2) yes
C3 . H31 . 1.000 no
C3 . H32 . 1.000 no
C4 . C5 . 1.49(2) yes
C4 . H41 . 1.000 no
C4 . H42 . 1.000 no
C5 . C6 . 1.516(18) yes
C5 . H51 . 1.000 no
C5 . H52 . 1.000 no
C6 . H61 . 1.000 no
C6 . H62 . 1.000 no
